data_4517461
loop_
_publ_author_name
'Luo, Kaixiu'
'Mao, Shuai'
'He, Kun'
'Yu, Xianglin'
'Pan, Junhong'
'Lin, Jun'
'Shao, Zhihui'
'Jin, Yi'

_publ_section_title
;
 Highly Regioselective Synthesis of Multisubstituted Pyrroles via
 Ag-Catalyzed [4+1C]insert Cascade
;
_journal_name_full 'ACS Catalysis'
_journal_page_first 3733
_journal_paper_doi 10.1021/acscatal.9b05360
_journal_year 2020
_chemical_formula_moiety 'C24 H17 F2 N O2'
_chemical_formula_sum 'C24 H17 F2 N O2'
_chemical_formula_weight 389.38
_space_group_crystal_system triclinic
_space_group_IT_number 2
_space_group_name_Hall '-P 1'
_space_group_name_H-M_alt 'P -1'
_atom_sites_solution_hydrogens geom
_cell_angle_alpha 73.8810(10)
_cell_angle_beta 65.9490(10)
_cell_angle_gamma 83.1370(10)
_cell_formula_units_Z 2
_cell_length_a 9.3619(3)
_cell_length_b 10.2474(3)
_cell_length_c 11.0622(3)
_cell_measurement_reflns_used 8500
_cell_measurement_temperature 100.(2)
_cell_measurement_theta_max 72.3961
_cell_measurement_theta_min 4.4915
_cell_volume 931.00(5)
_computing_cell_refinement 'SAINT V8.38A (Bruker AXS Inc., 2017)'
_computing_data_collection 'Bruker Instrument Service vV6.2.9'
_computing_data_reduction 'SAINT V8.38A (Bruker AXS Inc., 2017)'
_computing_structure_refinement 'SHELXL-2017/1 (Sheldrick, 2017)'
_computing_structure_solution 'SHELXT 2014/5 (Sheldrick, 2014)'
_diffrn_ambient_temperature 100.(2)
_diffrn_detector_area_resol_mean 7.3910
_diffrn_measured_fraction_theta_full 0.990
_diffrn_measured_fraction_theta_max 0.990
_diffrn_measurement_device_type 'Bruker D8 VENTURE PHOTON II'
_diffrn_radiation_monochromator 'Helixos MX multilayer Optic'
_diffrn_radiation_type 'Cu K\a'
_diffrn_radiation_wavelength 1.54178
_diffrn_reflns_av_R_equivalents 0.0378
_diffrn_reflns_av_unetI/netI 0.0350
_diffrn_reflns_limit_h_max 11
_diffrn_reflns_limit_h_min -10
_diffrn_reflns_limit_k_max 12
_diffrn_reflns_limit_k_min -11
_diffrn_reflns_limit_l_max 12
_diffrn_reflns_limit_l_min -13
_diffrn_reflns_number 12659
_diffrn_reflns_theta_full 72.39
_diffrn_reflns_theta_max 72.39
_diffrn_reflns_theta_min 4.49
_diffrn_source 'Ius Diamond'
_diffrn_source_type Microfocus
_exptl_absorpt_coefficient_mu 0.848
_exptl_absorpt_correction_T_max 0.95
_exptl_absorpt_correction_T_min 0.82
_exptl_absorpt_correction_type multi-scan
_exptl_absorpt_process_details
;
SADABS-2016/2 - Bruker AXS area detector scaling and absorption correction
;
_exptl_crystal_colour 'translucent light colourless'
_exptl_crystal_density_diffrn 1.389
_exptl_crystal_density_method 'not measured'
_exptl_crystal_description prism
_exptl_crystal_F_000 404
_exptl_crystal_size_max 0.210
_exptl_crystal_size_mid 0.120
_exptl_crystal_size_min 0.060
_refine_diff_density_max 0.283
_refine_diff_density_min -0.260
_refine_ls_extinction_method none
_refine_ls_goodness_of_fit_ref 1.158
_refine_ls_hydrogen_treatment constr
_refine_ls_matrix_type full
_refine_ls_number_parameters 263
_refine_ls_number_reflns 3649
_refine_ls_number_restraints 0
_refine_ls_restrained_S_all 1.158
_refine_ls_R_factor_all 0.0451
_refine_ls_R_factor_gt 0.0407
_refine_ls_shift/su_max 0.000
_refine_ls_shift/su_mean 0.000
_refine_ls_structure_factor_coef Fsqd
_refine_ls_weighting_details 'w=1/[\s^2^(Fo^2^)+(0.1000P)^2^] where P=(Fo^2^+2Fc^2^)/3'
_refine_ls_weighting_scheme calc
_refine_ls_wR_factor_gt 0.1349
_refine_ls_wR_factor_ref 0.1434
_reflns_number_gt 3275
_reflns_number_total 3649
_reflns_threshold_expression 'I > 2\s(I)'
_cod_data_source_file cs9b05360_si_003.cif
_cod_data_source_block yd_lj320
_cod_depositor_comments
;
The following automatic conversions were performed:

data item '_exptl_absorpt_correction_type' value 'Multi-Scan' was
changed to 'multi-scan' in accordance with the
/home/data/users/saulius/crontab/automatic-downloads/rss-feeds/ACS/lib/dictionaries/cif_core.dic
dictionary named 'cif_core.dic' version 2.4.2 last updated on
2011-04-26.

Automatic conversion script
Id: cif_fix_values 7556 2019-12-06 15:28:31Z antanas 
;
_cod_database_code 4517461

loop_
_space_group_symop_operation_xyz
'x, y, z'
'-x, -y, -z'

loop_
_atom_site_type_symbol
_atom_site_label
_atom_site_fract_x
_atom_site_fract_y
_atom_site_fract_z
_atom_site_U_iso_or_equiv
_atom_site_adp_type
_atom_site_calc_flag
_atom_site_refinement_flags_adp
_atom_site_refinement_flags_occupancy
_atom_site_refinement_flags_posn
_atom_site_occupancy
_atom_site_disorder_assembly
_atom_site_disorder_group
F F1 0.41886(9) 1.19899(7) 0.69645(8) 0.0228(2) Uani d . . . 1 . .
F F2 0.94811(10) 0.23122(8) 0.15133(8) 0.0281(2) Uani d . . . 1 . .
O O1 0.68059(11) 0.45605(9) 0.98519(9) 0.0210(2) Uani d . . . 1 . .
O O2 0.68769(11) 0.68430(9) 0.91507(9) 0.0197(2) Uani d . . . 1 . .
N N1 0.74739(12) 0.45909(10) 0.70099(10) 0.0153(3) Uani d . . . 1 . .
C C1 0.47777(15) 1.07117(12) 0.69026(13) 0.0180(3) Uani d . . . 1 . .
C C2 0.60722(15) 1.05551(12) 0.57698(13) 0.0190(3) Uani d . . . 1 . .
H H1 0.655199 1.131544 0.503663 0.023 Uiso calc U . R 1 . .
C C3 0.66562(15) 0.92451(13) 0.57331(13) 0.0185(3) Uani d . . . 1 . .
H H2 0.754215 0.910803 0.495772 0.022 Uiso calc U . R 1 . .
C C4 0.59596(15) 0.81285(12) 0.68191(13) 0.0164(3) Uani d . . . 1 . .
C C5 0.65778(14) 0.67510(12) 0.66901(13) 0.0161(3) Uani d . . . 1 . .
C C6 0.68829(15) 0.62884(12) 0.55225(12) 0.0171(3) Uani d . . . 1 . .
H H8 0.673364 0.680311 0.47238 0.021 Uiso calc U . R 1 . .
C C7 0.74339(14) 0.49665(12) 0.57228(12) 0.0157(3) Uani d . . . 1 . .
C C8 0.79453(15) 0.41457(12) 0.47146(12) 0.0161(3) Uani d . . . 1 . .
C C9 0.92396(15) 0.32669(12) 0.45065(13) 0.0178(3) Uani d . . . 1 . .
H H12 0.978016 0.310495 0.509866 0.021 Uiso calc U . R 1 . .
C C10 0.97453(15) 0.26265(13) 0.34424(13) 0.0199(3) Uani d . . . 1 . .
H H11 1.0612 0.201727 0.33124 0.024 Uiso calc U . R 1 . .
C C11 0.89556(16) 0.28989(13) 0.25797(13) 0.0202(3) Uani d . . . 1 . .
C C12 0.69615(14) 0.56817(12) 0.76041(12) 0.0154(3) Uani d . . . 1 . .
C C13 0.80931(14) 0.33192(12) 0.75599(12) 0.0156(3) Uani d . . . 1 . .
C C14 0.74051(16) 0.21219(12) 0.77255(13) 0.0196(3) Uani d . . . 1 . .
H H3 0.648598 0.214662 0.755383 0.024 Uiso calc U . R 1 . .
C C15 0.80729(18) 0.08826(13) 0.81456(14) 0.0247(3) Uani d . . . 1 . .
H H4 0.762064 0.005767 0.824428 0.03 Uiso calc U . R 1 . .
C C16 0.93965(18) 0.08514(14) 0.84200(15) 0.0280(3) Uani d . . . 1 . .
H H5 0.985254 0.000564 0.870528 0.034 Uiso calc U . R 1 . .
C C17 1.00552(17) 0.20574(14) 0.82774(14) 0.0252(3) Uani d . . . 1 . .
H H6 1.095079 0.203181 0.848327 0.03 Uiso calc U . R 1 . .
C C18 0.94164(15) 0.33024(13) 0.78362(13) 0.0197(3) Uani d . . . 1 . .
H H7 0.987716 0.412745 0.772564 0.024 Uiso calc U . R 1 . .
C C19 0.71654(15) 0.43630(12) 0.38266(13) 0.0178(3) Uani d . . . 1 . .
H H9 0.627235 0.49425 0.396724 0.021 Uiso calc U . R 1 . .
C C20 0.76710(16) 0.37490(13) 0.27458(13) 0.0200(3) Uani d . . . 1 . .
H H10 0.714672 0.391088 0.214105 0.024 Uiso calc U . R 1 . .
C C21 0.68700(14) 0.55983(12) 0.89758(12) 0.0161(3) Uani d . . . 1 . .
C C22 0.67005(18) 0.68792(14) 1.04964(14) 0.0249(3) Uani d . . . 1 . .
H H15 0.578803 0.634302 1.118342 0.037 Uiso calc U . R 1 . .
H H14 0.655308 0.782147 1.056974 0.037 Uiso calc U . R 1 . .
H H13 0.764039 0.649789 1.065193 0.037 Uiso calc U . R 1 . .
C C23 0.46547(15) 0.83407(13) 0.79468(13) 0.0186(3) Uani d . . . 1 . .
H H16 0.417435 0.758792 0.868994 0.022 Uiso calc U . R 1 . .
C C24 0.40473(16) 0.96354(13) 0.79995(13) 0.0199(3) Uani d . . . 1 . .
H H17 0.315496 0.977992 0.876675 0.024 Uiso calc U . R 1 . .

loop_
_atom_site_aniso_label
_atom_site_aniso_U_11
_atom_site_aniso_U_22
_atom_site_aniso_U_33
_atom_site_aniso_U_12
_atom_site_aniso_U_13
_atom_site_aniso_U_23
F1 0.0322(5) 0.0124(4) 0.0260(4) 0.0067(3) -0.0159(3) -0.0043(3)
F2 0.0380(5) 0.0264(5) 0.0224(4) 0.0039(3) -0.0105(4) -0.0137(3)
O1 0.0295(5) 0.0152(5) 0.0161(5) 0.0005(4) -0.0096(4) -0.0002(3)
O2 0.0310(5) 0.0142(4) 0.0157(4) -0.0008(4) -0.0118(4) -0.0024(3)
N1 0.0194(5) 0.0114(5) 0.0153(5) 0.0005(4) -0.0080(4) -0.0020(4)
C1 0.0240(7) 0.0111(6) 0.0238(6) 0.0036(5) -0.0151(5) -0.0046(5)
C2 0.0248(7) 0.0136(6) 0.0181(6) -0.0023(5) -0.0112(5) 0.0018(5)
C3 0.0221(6) 0.0165(6) 0.0178(6) -0.0005(5) -0.0094(5) -0.0028(5)
C4 0.0210(6) 0.0136(6) 0.0173(6) 0.0013(5) -0.0112(5) -0.0032(5)
C5 0.0175(6) 0.0139(6) 0.0163(6) -0.0009(4) -0.0072(5) -0.0016(4)
C6 0.0208(6) 0.0147(6) 0.0156(6) 0.0008(5) -0.0089(5) -0.0013(4)
C7 0.0176(6) 0.0140(6) 0.0156(6) 0.0001(4) -0.0077(5) -0.0021(4)
C8 0.0189(6) 0.0133(6) 0.0148(6) -0.0022(5) -0.0066(5) -0.0009(4)
C9 0.0199(6) 0.0163(6) 0.0161(6) -0.0012(5) -0.0073(5) -0.0017(5)
C10 0.0201(6) 0.0157(6) 0.0212(6) -0.0004(5) -0.0062(5) -0.0033(5)
C11 0.0279(7) 0.0156(6) 0.0152(6) -0.0031(5) -0.0051(5) -0.0051(5)
C12 0.0169(6) 0.0120(5) 0.0162(6) -0.0007(4) -0.0063(5) -0.0022(4)
C13 0.0196(6) 0.0129(6) 0.0126(6) 0.0028(5) -0.0061(5) -0.0019(4)
C14 0.0244(6) 0.0155(6) 0.0183(6) -0.0011(5) -0.0085(5) -0.0027(5)
C15 0.0364(8) 0.0133(6) 0.0211(6) 0.0001(5) -0.0094(6) -0.0022(5)
C16 0.0390(8) 0.0178(7) 0.0246(7) 0.0095(6) -0.0148(6) -0.0018(5)
C17 0.0261(7) 0.0254(7) 0.0248(7) 0.0069(5) -0.0138(6) -0.0045(5)
C18 0.0214(6) 0.0177(6) 0.0189(6) -0.0005(5) -0.0083(5) -0.0022(5)
C19 0.0196(6) 0.0155(6) 0.0180(6) -0.0008(5) -0.0084(5) -0.0021(5)
C20 0.0266(7) 0.0171(6) 0.0171(6) -0.0038(5) -0.0101(5) -0.0016(5)
C21 0.0172(6) 0.0134(6) 0.0168(6) -0.0002(4) -0.0068(5) -0.0023(4)
C22 0.0371(8) 0.0222(7) 0.0174(6) -0.0014(5) -0.0110(6) -0.0068(5)
C23 0.0226(6) 0.0142(6) 0.0182(6) -0.0014(5) -0.0089(5) -0.0007(5)
C24 0.0227(6) 0.0179(6) 0.0179(6) 0.0024(5) -0.0079(5) -0.0039(5)

loop_
_atom_type_symbol
_atom_type_description
_atom_type_scat_dispersion_real
_atom_type_scat_dispersion_imag
_atom_type_scat_source
C C 0.0181 0.0091 'International Tables Vol C Tables 4.2.6.8 and 6.1.1.4'
H H 0.0000 0.0000 'International Tables Vol C Tables 4.2.6.8 and 6.1.1.4'
N N 0.0311 0.0180 'International Tables Vol C Tables 4.2.6.8 and 6.1.1.4'
O O 0.0492 0.0322 'International Tables Vol C Tables 4.2.6.8 and 6.1.1.4'
F F 0.0727 0.0534 'International Tables Vol C Tables 4.2.6.8 and 6.1.1.4'

loop_
_geom_angle_atom_site_label_1
_geom_angle_atom_site_label_2
_geom_angle_atom_site_label_3
_geom_angle_site_symmetry_1
_geom_angle_site_symmetry_3
_geom_angle
_geom_angle_publ_flag
C21 O2 C22 . . 115.39(9) ?
C7 N1 C12 . . 108.75(10) ?
C7 N1 C13 . . 124.33(10) ?
C12 N1 C13 . . 126.67(10) ?
F1 C1 C2 . . 118.84(11) ?
F1 C1 C24 . . 118.04(12) ?
C2 C1 C24 . . 123.11(12) ?
C1 C2 C3 . . 117.81(11) ?
C1 C2 H1 . . 121.1 ?
C3 C2 H1 . . 121.1 ?
C2 C3 C4 . . 121.05(12) ?
C2 C3 H2 . . 119.5 ?
C4 C3 H2 . . 119.5 ?
C23 C4 C3 . . 118.97(11) ?
C23 C4 C5 . . 122.29(11) ?
C3 C4 C5 . . 118.63(11) ?
C12 C5 C6 . . 106.40(11) ?
C12 C5 C4 . . 130.44(11) ?
C6 C5 C4 . . 123.17(11) ?
C7 C6 C5 . . 109.17(11) ?
C7 C6 H8 . . 125.4 ?
C5 C6 H8 . . 125.4 ?
C6 C7 N1 . . 107.35(11) ?
C6 C7 C8 . . 125.65(11) ?
N1 C7 C8 . . 126.95(11) ?
C9 C8 C19 . . 118.36(12) ?
C9 C8 C7 . . 124.17(12) ?
C19 C8 C7 . . 117.20(11) ?
C10 C9 C8 . . 120.86(12) ?
C10 C9 H12 . . 119.6 ?
C8 C9 H12 . . 119.6 ?
C11 C10 C9 . . 118.42(12) ?
C11 C10 H11 . . 120.8 ?
C9 C10 H11 . . 120.8 ?
F2 C11 C20 . . 118.59(12) ?
F2 C11 C10 . . 118.47(12) ?
C20 C11 C10 . . 122.93(12) ?
N1 C12 C5 . . 108.34(11) ?
N1 C12 C21 . . 121.79(10) ?
C5 C12 C21 . . 129.87(11) ?
C14 C13 C18 . . 121.08(11) ?
C14 C13 N1 . . 118.84(11) ?
C18 C13 N1 . . 119.96(11) ?
C13 C14 C15 . . 119.43(13) ?
C13 C14 H3 . . 120.3 ?
C15 C14 H3 . . 120.3 ?
C16 C15 C14 . . 120.07(13) ?
C16 C15 H4 . . 120.0 ?
C14 C15 H4 . . 120.0 ?
C15 C16 C17 . . 119.92(12) ?
C15 C16 H5 . . 120.0 ?
C17 C16 H5 . . 120.0 ?
C16 C17 C18 . . 120.61(13) ?
C16 C17 H6 . . 119.7 ?
C18 C17 H6 . . 119.7 ?
C13 C18 C17 . . 118.86(12) ?
C13 C18 H7 . . 120.6 ?
C17 C18 H7 . . 120.6 ?
C20 C19 C8 . . 121.49(12) ?
C20 C19 H9 . . 119.3 ?
C8 C19 H9 . . 119.3 ?
C11 C20 C19 . . 117.92(12) ?
C11 C20 H10 . . 121.0 ?
C19 C20 H10 . . 121.0 ?
O1 C21 O2 . . 123.36(11) ?
O1 C21 C12 . . 125.75(11) ?
O2 C21 C12 . . 110.89(10) ?
O2 C22 H15 . . 109.5 ?
O2 C22 H14 . . 109.5 ?
H15 C22 H14 . . 109.5 ?
O2 C22 H13 . . 109.5 ?
H15 C22 H13 . . 109.5 ?
H14 C22 H13 . . 109.5 ?
C24 C23 C4 . . 120.91(11) ?
C24 C23 H16 . . 119.5 ?
C4 C23 H16 . . 119.5 ?
C1 C24 C23 . . 118.14(12) ?
C1 C24 H17 . . 120.9 ?
C23 C24 H17 . . 120.9 ?

loop_
_geom_bond_atom_site_label_1
_geom_bond_atom_site_label_2
_geom_bond_site_symmetry_2
_geom_bond_distance
_geom_bond_publ_flag
F1 C1 . 1.3677(14) ?
F2 C11 . 1.3584(15) ?
O1 C21 . 1.2122(15) ?
O2 C21 . 1.3433(15) ?
O2 C22 . 1.4400(16) ?
N1 C7 . 1.3830(16) ?
N1 C12 . 1.3909(15) ?
N1 C13 . 1.4392(15) ?
C1 C2 . 1.3755(19) ?
C1 C24 . 1.3847(18) ?
C2 C3 . 1.3926(17) ?
C2 H1 . 0.95 ?
C3 C4 . 1.3980(17) ?
C3 H2 . 0.95 ?
C4 C23 . 1.3931(19) ?
C4 C5 . 1.4823(17) ?
C5 C12 . 1.3924(16) ?
C5 C6 . 1.4077(18) ?
C6 C7 . 1.3820(17) ?
C6 H8 . 0.95 ?
C7 C8 . 1.4730(17) ?
C8 C9 . 1.3997(17) ?
C8 C19 . 1.4042(18) ?
C9 C10 . 1.3931(18) ?
C9 H12 . 0.95 ?
C10 C11 . 1.3832(19) ?
C10 H11 . 0.95 ?
C11 C20 . 1.3774(19) ?
C12 C21 . 1.4632(17) ?
C13 C14 . 1.3862(18) ?
C13 C18 . 1.3890(19) ?
C14 C15 . 1.3924(18) ?
C14 H3 . 0.95 ?
C15 C16 . 1.386(2) ?
C15 H4 . 0.95 ?
C16 C17 . 1.388(2) ?
C16 H5 . 0.95 ?
C17 C18 . 1.3905(18) ?
C17 H6 . 0.95 ?
C18 H7 . 0.95 ?
C19 C20 . 1.3910(18) ?
C19 H9 . 0.95 ?
C20 H10 . 0.95 ?
C22 H15 . 0.98 ?
C22 H14 . 0.98 ?
C22 H13 . 0.98 ?
C23 C24 . 1.3866(18) ?
C23 H16 . 0.95 ?
C24 H17 . 0.95 ?

loop_
_geom_hbond_atom_site_label_D
_geom_hbond_atom_site_label_H
_geom_hbond_atom_site_label_A
_geom_hbond_site_symmetry_A
_geom_hbond_distance_DH
_geom_hbond_distance_HA
_geom_hbond_distance_DA
_geom_hbond_angle_DHA
_geom_hbond_publ_flag
C6 H8 F1 2_676 0.95 2.35 3.2892(14) 168.1 ?
C14 H3 F1 1_545 0.95 2.52 3.4672(16) 173.3 ?
C20 H10 O1 1_554 0.95 2.57 3.4742(16) 158.1 ?
C22 H14 F1 2_677 0.98 2.58 3.0978(16) 112.8 ?

loop_
_geom_torsion_atom_site_label_1
_geom_torsion_atom_site_label_2
_geom_torsion_atom_site_label_3
_geom_torsion_atom_site_label_4
_geom_torsion_site_symmetry_1
_geom_torsion_site_symmetry_2
_geom_torsion_site_symmetry_3
_geom_torsion_site_symmetry_4
_geom_torsion
_geom_torsion_publ_flag
F1 C1 C2 C3 . . . . 179.64(11) ?
C24 C1 C2 C3 . . . . 0.5(2) ?
C1 C2 C3 C4 . . . . -0.7(2) ?
C2 C3 C4 C23 . . . . 0.4(2) ?
C2 C3 C4 C5 . . . . 176.67(11) ?
C23 C4 C5 C12 . . . . -50.9(2) ?
C3 C4 C5 C12 . . . . 132.95(14) ?
C23 C4 C5 C6 . . . . 128.68(14) ?
C3 C4 C5 C6 . . . . -47.43(18) ?
C12 C5 C6 C7 . . . . 0.22(14) ?
C4 C5 C6 C7 . . . . -179.48(11) ?
C5 C6 C7 N1 . . . . 0.18(14) ?
C5 C6 C7 C8 . . . . -177.36(11) ?
C12 N1 C7 C6 . . . . -0.51(14) ?
C13 N1 C7 C6 . . . . -175.07(11) ?
C12 N1 C7 C8 . . . . 176.98(11) ?
C13 N1 C7 C8 . . . . 2.42(19) ?
C6 C7 C8 C9 . . . . 140.35(13) ?
N1 C7 C8 C9 . . . . -36.70(19) ?
C6 C7 C8 C19 . . . . -33.45(18) ?
N1 C7 C8 C19 . . . . 149.49(12) ?
C19 C8 C9 C10 . . . . 0.20(18) ?
C7 C8 C9 C10 . . . . -173.54(11) ?
C8 C9 C10 C11 . . . . 1.17(18) ?
C9 C10 C11 F2 . . . . 177.73(10) ?
C9 C10 C11 C20 . . . . -1.57(19) ?
C7 N1 C12 C5 . . . . 0.66(13) ?
C13 N1 C12 C5 . . . . 175.06(11) ?
C7 N1 C12 C21 . . . . 179.95(11) ?
C13 N1 C12 C21 . . . . -5.65(18) ?
C6 C5 C12 N1 . . . . -0.53(13) ?
C4 C5 C12 N1 . . . . 179.14(12) ?
C6 C5 C12 C21 . . . . -179.75(12) ?
C4 C5 C12 C21 . . . . -0.1(2) ?
C7 N1 C13 C14 . . . . -61.39(16) ?
C12 N1 C13 C14 . . . . 125.04(13) ?
C7 N1 C13 C18 . . . . 114.70(14) ?
C12 N1 C13 C18 . . . . -58.87(17) ?
C18 C13 C14 C15 . . . . -1.49(19) ?
N1 C13 C14 C15 . . . . 174.55(11) ?
C13 C14 C15 C16 . . . . 1.2(2) ?
C14 C15 C16 C17 . . . . 0.1(2) ?
C15 C16 C17 C18 . . . . -1.2(2) ?
C14 C13 C18 C17 . . . . 0.40(19) ?
N1 C13 C18 C17 . . . . -175.60(11) ?
C16 C17 C18 C13 . . . . 1.0(2) ?
C9 C8 C19 C20 . . . . -1.27(18) ?
C7 C8 C19 C20 . . . . 172.91(11) ?
F2 C11 C20 C19 . . . . -178.77(10) ?
C10 C11 C20 C19 . . . . 0.54(19) ?
C8 C19 C20 C11 . . . . 0.91(18) ?
C22 O2 C21 O1 . . . . -3.84(18) ?
C22 O2 C21 C12 . . . . 176.60(11) ?
N1 C12 C21 O1 . . . . -20.73(19) ?
C5 C12 C21 O1 . . . . 158.40(13) ?
N1 C12 C21 O2 . . . . 158.81(11) ?
C5 C12 C21 O2 . . . . -22.06(18) ?
C3 C4 C23 C24 . . . . 0.1(2) ?
C5 C4 C23 C24 . . . . -176.03(11) ?
F1 C1 C24 C23 . . . . -179.18(11) ?
C2 C1 C24 C23 . . . . 0.0(2) ?
C4 C23 C24 C1 . . . . -0.3(2) ?
